data_4100539
loop_
_publ_author_name
'Bola\~no, T.'
'Castarlenas, R.'
'Esteruelas, M. A.'
'Modrego, J.'
'O\~nate, E.'

_publ_section_title
;
Hydride-Alkenycarbyne to Alkenylcarbene Transformation in
Bisphosphine-Osmium Complexes
;
_journal_name_full 'Journal of the American Chemical Society'
_journal_paper_doi 10.1021/ja053186g
_journal_year 2005
_chemical_formula_moiety 'C33 H58 O2 Os P2, B F4, B F4, C H2 Cl2'
_chemical_formula_sum 'C34 H60 B2 Cl2 F8 O2 Os P2'
_chemical_formula_weight 997.48
_space_group_IT_number 14
_symmetry_cell_setting monoclinic
_symmetry_space_group_name_Hall '-P 2yn'
_symmetry_space_group_name_H-M 'P 1 21/n 1'
_cell_angle_alpha 90.00
_cell_angle_beta 100.8100(10)
_cell_angle_gamma 90.00
_cell_formula_units_Z 4
_cell_length_a 12.3817(8)
_cell_length_b 11.1746(7)
_cell_length_c 30.4532(19)
_cell_measurement_temperature 100(2)
_cell_volume 4138.7(5)
_diffrn_ambient_temperature 100(2)
_exptl_crystal_density_diffrn 1.601
_cod_original_sg_symbol_H-M 'P 21/n'
_cod_database_code 4100539

loop_
_symmetry_equiv_pos_as_xyz
'x, y, z'
'-x+1/2, y+1/2, -z+1/2'
'-x, -y, -z'
'x-1/2, -y-1/2, z-1/2'

loop_
_atom_site_label
_atom_site_type_symbol
_atom_site_fract_x
_atom_site_fract_y
_atom_site_fract_z
_atom_site_U_iso_or_equiv
_atom_site_adp_type
_atom_site_occupancy
_atom_site_symmetry_multiplicity
_atom_site_calc_flag
_atom_site_refinement_flags
_atom_site_disorder_assembly
_atom_site_disorder_group
Os Os 0.916402(19) 0.31196(2) 0.604879(8) 0.02167(8) Uani 1 1 d D . .
H01 H 0.928(6) 0.209(5) 0.6417(19) 0.050 Uiso 1 1 d D . .
P1 P 1.04688(13) 0.41109(16) 0.66252(6) 0.0284(4) Uani 1 1 d . . .
P2 P 0.79747(15) 0.18026(15) 0.55299(5) 0.0272(3) Uani 1 1 d . . .
Cl1 Cl 0.71030(16) 0.27761(17) 0.79546(7) 0.0430(4) Uani 1 1 d . . .
Cl2 Cl 0.67019(16) 0.51897(17) 0.75784(6) 0.0421(4) Uani 1 1 d . . .
O1 O 1.0534(4) 0.2060(4) 0.58878(15) 0.0298(10) Uani 1 1 d . . .
H1A H 1.0820 0.1491 0.6047 0.036 Uiso 1 1 d R . .
H1B H 1.0974 0.2411 0.5753 0.036 Uiso 1 1 d R . .
O2 O 0.9660(4) 0.4169(5) 0.54789(18) 0.0477(14) Uani 1 1 d . . .
H2A H 0.9164 0.4681 0.5401 0.057 Uiso 1 1 d R . .
H2B H 0.9920 0.3902 0.5261 0.057 Uiso 1 1 d R . .
F3 F 0.1881(4) 0.8511(4) 0.63519(18) 0.0545(13) Uani 1 1 d . . .
F4 F 0.2911(3) 0.9525(4) 0.69166(15) 0.0487(12) Uani 1 1 d . . .
F5 F 0.1061(4) 0.9422(5) 0.68607(16) 0.0570(13) Uani 1 1 d . . .
F6 F 0.1822(4) 1.0526(4) 0.63701(15) 0.0478(11) Uani 1 1 d . . .
B1 B 0.1913(6) 0.9467(7) 0.6628(3) 0.0307(16) Uani 1 1 d . . .
B2A B 0.1771(7) 0.3127(8) 0.4977(3) 0.042(3) Uiso 0.593(8) 1 d PDU A 1
F7A F 0.2375(7) 0.2414(7) 0.4736(3) 0.049(2) Uiso 0.593(8) 1 d PDU A 1
F8A F 0.2094(6) 0.2844(6) 0.5427(2) 0.0382(19) Uiso 0.593(8) 1 d PDU A 1
F9A F 0.1965(6) 0.4325(6) 0.4891(2) 0.046(2) Uiso 0.593(8) 1 d PDU A 1
F10A F 0.0644(5) 0.2926(6) 0.4861(2) 0.049(2) Uiso 0.593(8) 1 d PDU A 1
B2B B 0.2118(11) 0.3212(12) 0.5044(4) 0.049(4) Uiso 0.407(8) 1 d PDU A 2
F7B F 0.2144(13) 0.2631(14) 0.4646(4) 0.077(5) Uiso 0.407(8) 1 d PDU A 2
F8B F 0.3149(10) 0.3653(13) 0.5225(5) 0.090(5) Uiso 0.407(8) 1 d PDU A 2
F9B F 0.1758(12) 0.2410(13) 0.5333(5) 0.095(5) Uiso 0.407(8) 1 d PDU A 2
F10B F 0.1375(13) 0.4162(13) 0.4977(6) 0.122(6) Uiso 0.407(8) 1 d PDU A 2
C1 C 0.8117(5) 0.4031(5) 0.6162(2) 0.0235(12) Uani 1 1 d . . .
C2 C 0.7391(5) 0.4961(6) 0.6219(2) 0.0237(13) Uani 1 1 d . . .
H2 H 0.770(5) 0.567(6) 0.619(2) 0.028 Uiso 1 1 d . . .
C3 C 0.6342(5) 0.4882(5) 0.6282(2) 0.0226(12) Uani 1 1 d . . .
C4 C 0.5807(5) 0.3762(6) 0.6370(2) 0.0242(13) Uani 1 1 d . . .
C5 C 0.6298(5) 0.2996(6) 0.6704(2) 0.0314(14) Uani 1 1 d . . .
H5 H 0.7007 0.3178 0.6871 0.038 Uiso 1 1 calc R . .
C6 C 0.5765(6) 0.1958(6) 0.6800(3) 0.0370(16) Uani 1 1 d . . .
H6 H 0.6101 0.1450 0.7037 0.044 Uiso 1 1 calc R . .
C7 C 0.4754(6) 0.1668(6) 0.6552(3) 0.0373(17) Uani 1 1 d . . .
H7 H 0.4401 0.0949 0.6614 0.045 Uiso 1 1 calc R . .
C8 C 0.4251(5) 0.2415(6) 0.6216(2) 0.0328(15) Uani 1 1 d . . .
H8 H 0.3550 0.2213 0.6046 0.039 Uiso 1 1 calc R . .
C9 C 0.4772(5) 0.3472(6) 0.6124(2) 0.0290(14) Uani 1 1 d . . .
H9 H 0.4421 0.3992 0.5894 0.035 Uiso 1 1 calc R . .
C10 C 0.5695(5) 0.6022(5) 0.6258(2) 0.0224(12) Uani 1 1 d . . .
C11 C 0.4895(5) 0.6156(6) 0.6521(2) 0.0290(14) Uani 1 1 d . . .
H11 H 0.4748 0.5514 0.6706 0.035 Uiso 1 1 calc R . .
C12 C 0.4314(6) 0.7217(6) 0.6516(3) 0.0346(16) Uani 1 1 d . . .
H12 H 0.3776 0.7304 0.6699 0.042 Uiso 1 1 calc R . .
C13 C 0.4516(6) 0.8137(6) 0.6247(3) 0.0376(16) Uani 1 1 d . . .
H13 H 0.4120 0.8866 0.6243 0.045 Uiso 1 1 calc R . .
C14 C 0.5307(6) 0.8005(6) 0.5977(3) 0.0381(17) Uani 1 1 d . . .
H14 H 0.5446 0.8643 0.5788 0.046 Uiso 1 1 calc R . .
C15 C 0.5882(5) 0.6951(6) 0.5984(2) 0.0314(14) Uani 1 1 d . . .
H15 H 0.6414 0.6862 0.5798 0.038 Uiso 1 1 calc R . .
C16 C 1.1897(6) 0.3990(7) 0.6567(3) 0.0419(19) Uani 1 1 d . . .
H16 H 1.1996 0.3171 0.6448 0.050 Uiso 1 1 calc R . .
C17 C 1.2078(7) 0.4916(9) 0.6189(3) 0.057(2) Uani 1 1 d . . .
H17A H 1.2138 0.5728 0.6313 0.085 Uiso 1 1 calc R . .
H17B H 1.1453 0.4875 0.5939 0.085 Uiso 1 1 calc R . .
H17C H 1.2756 0.4714 0.6083 0.085 Uiso 1 1 calc R . .
C18 C 1.2790(6) 0.4158(8) 0.6975(3) 0.0436(19) Uani 1 1 d . . .
H18A H 1.3508 0.4000 0.6896 0.065 Uiso 1 1 calc R . .
H18B H 1.2669 0.3601 0.7210 0.065 Uiso 1 1 calc R . .
H18C H 1.2770 0.4981 0.7084 0.065 Uiso 1 1 calc R . .
C19 C 1.0485(6) 0.3352(7) 0.7183(3) 0.0393(17) Uani 1 1 d . . .
H19 H 1.1054 0.3770 0.7407 0.047 Uiso 1 1 calc R . .
C20 C 1.0840(7) 0.2052(7) 0.7174(3) 0.0460(19) Uani 1 1 d . . .
H20A H 1.0839 0.1687 0.7467 0.069 Uiso 1 1 calc R . .
H20B H 1.1582 0.2012 0.7107 0.069 Uiso 1 1 calc R . .
H20C H 1.0328 0.1619 0.6944 0.069 Uiso 1 1 calc R . .
C21 C 0.9395(6) 0.3488(8) 0.7342(3) 0.046(2) Uani 1 1 d . . .
H21A H 0.8806 0.3122 0.7123 0.069 Uiso 1 1 calc R . .
H21B H 0.9237 0.4340 0.7373 0.069 Uiso 1 1 calc R . .
H21C H 0.9443 0.3089 0.7631 0.069 Uiso 1 1 calc R . .
C22 C 1.0075(6) 0.5625(7) 0.6743(3) 0.048(2) Uani 1 1 d . . .
H22 H 0.9342 0.5551 0.6833 0.057 Uiso 1 1 calc R . .
C23 C 0.9870(7) 0.6428(7) 0.6298(3) 0.052(2) Uani 1 1 d . . .
H23A H 0.9487 0.7166 0.6352 0.078 Uiso 1 1 calc R . .
H23B H 0.9421 0.5980 0.6053 0.078 Uiso 1 1 calc R . .
H23C H 1.0578 0.6630 0.6217 0.078 Uiso 1 1 calc R . .
C24 C 1.0829(7) 0.6246(7) 0.7140(3) 0.059(3) Uani 1 1 d . . .
H24A H 1.1557 0.6376 0.7066 0.088 Uiso 1 1 calc R . .
H24B H 1.0898 0.5738 0.7406 0.088 Uiso 1 1 calc R . .
H24C H 1.0508 0.7017 0.7199 0.088 Uiso 1 1 calc R . .
C25 C 0.7886(6) 0.0296(6) 0.5770(2) 0.0366(17) Uani 1 1 d . . .
H25 H 0.7423 -0.0204 0.5535 0.044 Uiso 1 1 calc R . .
C26 C 0.9029(7) -0.0297(7) 0.5880(3) 0.056(2) Uani 1 1 d . . .
H26A H 0.9453 0.0059 0.6152 0.084 Uiso 1 1 calc R . .
H26B H 0.9417 -0.0171 0.5631 0.084 Uiso 1 1 calc R . .
H26C H 0.8944 -0.1158 0.5926 0.084 Uiso 1 1 calc R . .
C27 C 0.7316(7) 0.0319(8) 0.6172(3) 0.049(2) Uani 1 1 d . . .
H27A H 0.7213 -0.0502 0.6269 0.074 Uiso 1 1 calc R . .
H27B H 0.6599 0.0711 0.6088 0.074 Uiso 1 1 calc R . .
H27C H 0.7770 0.0764 0.6416 0.074 Uiso 1 1 calc R . .
C28 C 0.8413(9) 0.1530(7) 0.4992(3) 0.052(2) Uani 1 1 d . . .
H28 H 0.9232 0.1451 0.5065 0.062 Uiso 1 1 calc R . .
C29 C 0.7998(10) 0.0375(8) 0.4753(3) 0.070(3) Uani 1 1 d . . .
H29A H 0.7197 0.0331 0.4722 0.104 Uiso 1 1 calc R . .
H29B H 0.8335 -0.0311 0.4927 0.104 Uiso 1 1 calc R . .
H29C H 0.8196 0.0362 0.4456 0.104 Uiso 1 1 calc R . .
C30 C 0.8184(13) 0.2599(11) 0.4671(3) 0.099(5) Uani 1 1 d . . .
H30A H 0.8634 0.2531 0.4440 0.100 Uiso 1 1 calc R . .
H30B H 0.8366 0.3344 0.4838 0.100 Uiso 1 1 calc R . .
H30C H 0.7404 0.2605 0.4530 0.100 Uiso 1 1 calc R . .
C31 C 0.6524(6) 0.2323(7) 0.5437(3) 0.0400(17) Uani 1 1 d . . .
H31 H 0.6355 0.2454 0.5742 0.048 Uiso 1 1 calc R . .
C32 C 0.5688(7) 0.1411(9) 0.5214(3) 0.060(3) Uani 1 1 d . . .
H32A H 0.4945 0.1691 0.5228 0.090 Uiso 1 1 calc R . .
H32B H 0.5820 0.0642 0.5369 0.090 Uiso 1 1 calc R . .
H32C H 0.5758 0.1312 0.4901 0.090 Uiso 1 1 calc R . .
C33 C 0.6324(8) 0.3527(8) 0.5198(3) 0.053(2) Uani 1 1 d . . .
H33A H 0.6213 0.3402 0.4874 0.079 Uiso 1 1 calc R . .
H33B H 0.6962 0.4048 0.5293 0.079 Uiso 1 1 calc R . .
H33C H 0.5669 0.3904 0.5275 0.079 Uiso 1 1 calc R . .
C34 C 0.6121(6) 0.3911(7) 0.7780(3) 0.0384(17) Uani 1 1 d . . .
H34A H 0.5538 0.3590 0.7542 0.046 Uiso 1 1 calc R . .
H34B H 0.5774 0.4142 0.8035 0.046 Uiso 1 1 calc R . .

loop_
_atom_site_aniso_label
_atom_site_aniso_U_11
_atom_site_aniso_U_22
_atom_site_aniso_U_33
_atom_site_aniso_U_23
_atom_site_aniso_U_13
_atom_site_aniso_U_12
Os 0.02288(12) 0.01983(12) 0.02434(13) -0.00268(10) 0.00967(8) -0.00016(10)
P1 0.0208(8) 0.0289(9) 0.0342(9) -0.0083(7) 0.0019(7) 0.0064(6)
P2 0.0376(9) 0.0216(8) 0.0218(8) -0.0016(7) 0.0039(7) 0.0032(7)
Cl1 0.0462(11) 0.0406(10) 0.0429(10) -0.0001(8) 0.0097(8) 0.0051(8)
Cl2 0.0460(10) 0.0385(10) 0.0412(10) -0.0007(8) 0.0062(8) -0.0017(8)
O1 0.035(2) 0.023(2) 0.034(3) 0.0059(19) 0.013(2) 0.0126(19)
O2 0.054(3) 0.043(3) 0.049(3) 0.009(3) 0.018(3) 0.012(3)
F3 0.052(3) 0.039(3) 0.074(3) -0.018(2) 0.015(3) -0.008(2)
F4 0.037(2) 0.054(3) 0.049(3) 0.011(2) -0.005(2) -0.001(2)
F5 0.040(3) 0.085(4) 0.052(3) 0.005(3) 0.022(2) -0.006(3)
F6 0.054(3) 0.047(3) 0.043(3) 0.017(2) 0.010(2) 0.021(2)
B1 0.027(4) 0.028(4) 0.038(4) 0.008(3) 0.007(3) 0.005(3)
C1 0.022(3) 0.024(3) 0.025(3) 0.000(2) 0.005(2) -0.006(2)
C2 0.023(3) 0.020(3) 0.028(3) -0.003(3) 0.003(2) -0.004(2)
C3 0.024(3) 0.022(3) 0.021(3) -0.004(2) 0.002(2) 0.003(2)
C4 0.022(3) 0.023(3) 0.029(3) -0.002(3) 0.007(2) -0.001(2)
C5 0.026(3) 0.030(4) 0.038(4) -0.001(3) 0.005(3) -0.003(3)
C6 0.041(4) 0.032(4) 0.040(4) 0.008(3) 0.010(3) 0.002(3)
C7 0.041(4) 0.023(4) 0.050(5) 0.000(3) 0.014(3) -0.011(3)
C8 0.026(3) 0.031(4) 0.041(4) -0.003(3) 0.005(3) -0.005(3)
C9 0.026(3) 0.029(3) 0.032(4) -0.002(3) 0.006(3) 0.001(3)
C10 0.018(3) 0.023(3) 0.024(3) -0.003(2) -0.002(2) -0.003(2)
C11 0.021(3) 0.025(3) 0.041(4) 0.001(3) 0.004(3) 0.002(2)
C12 0.027(3) 0.032(4) 0.045(4) -0.008(3) 0.006(3) 0.005(3)
C13 0.031(3) 0.026(3) 0.052(4) -0.003(3) -0.002(3) 0.008(3)
C14 0.036(4) 0.030(4) 0.044(4) 0.011(3) -0.004(3) -0.003(3)
C15 0.025(3) 0.032(4) 0.035(4) 0.001(3) 0.001(3) -0.001(3)
C16 0.026(3) 0.039(4) 0.061(5) -0.014(4) 0.008(3) 0.001(3)
C17 0.039(4) 0.065(6) 0.072(6) 0.007(5) 0.026(4) -0.001(4)
C18 0.025(3) 0.063(5) 0.042(4) -0.011(4) 0.003(3) -0.001(3)
C19 0.038(4) 0.044(5) 0.036(4) -0.002(3) 0.007(3) 0.003(3)
C20 0.050(5) 0.042(5) 0.044(5) 0.009(4) 0.005(4) 0.009(4)
C21 0.035(4) 0.075(6) 0.031(4) -0.001(4) 0.011(3) 0.011(4)
C22 0.036(4) 0.038(4) 0.068(6) -0.008(4) 0.007(4) 0.001(3)
C23 0.041(4) 0.023(4) 0.090(7) 0.010(4) 0.006(4) 0.000(3)
C24 0.042(5) 0.037(5) 0.089(7) -0.032(5) -0.010(5) 0.005(4)
C25 0.049(4) 0.022(3) 0.035(4) 0.000(3) -0.003(3) -0.001(3)
C26 0.070(6) 0.035(4) 0.058(5) 0.019(4) -0.004(5) 0.010(4)
C27 0.059(5) 0.047(5) 0.042(4) 0.003(4) 0.008(4) -0.027(4)
C28 0.098(7) 0.033(4) 0.027(4) -0.002(3) 0.019(4) 0.013(4)
C29 0.118(9) 0.052(6) 0.041(5) -0.027(4) 0.019(5) -0.005(6)
C30 0.181(14) 0.079(8) 0.046(6) 0.021(6) 0.046(8) 0.045(9)
C31 0.043(4) 0.036(4) 0.038(4) -0.003(3) -0.001(3) 0.006(3)
C32 0.050(5) 0.066(6) 0.054(5) -0.007(5) -0.017(4) -0.010(4)
C33 0.066(6) 0.044(5) 0.041(5) -0.007(4) -0.010(4) 0.020(4)
C34 0.028(3) 0.042(4) 0.048(4) -0.002(3) 0.012(3) 0.002(3)

loop_
_geom_bond_atom_site_label_1
_geom_bond_atom_site_label_2
_geom_bond_distance
_geom_bond_site_symmetry_2
_geom_bond_publ_flag
Os C1 1.733(6) . ?
Os O1 2.198(4) . ?
Os O2 2.272(5) . ?
Os P1 2.4197(17) . ?
Os P2 2.4410(17) . ?
Os H01 1.596(10) . ?
P1 C22 1.815(8) . ?
P1 C16 1.816(7) . ?
P1 C19 1.895(8) . ?
P2 C28 1.846(8) . ?
P2 C25 1.847(7) . ?
P2 C31 1.858(8) . ?
Cl1 C34 1.768(7) . ?
Cl2 C34 1.762(8) . ?
O1 H1A 0.8369 . ?
O1 H1B 0.8385 . ?
O2 H2A 0.8411 . ?
O2 H2B 0.8437 . ?
F3 B1 1.356(9) . ?
F4 B1 1.376(9) . ?
F5 B1 1.377(9) . ?
F6 B1 1.414(9) . ?
B2A F8A 1.391(9) . ?
B2A F7A 1.391(9) . ?
B2A F10A 1.392(9) . ?
B2A F9A 1.393(9) . ?
B2B F7B 1.382(9) . ?
B2B F8B 1.383(10) . ?
B2B F9B 1.387(9) . ?
B2B F10B 1.394(10) . ?
C1 C2 1.406(8) . ?
C2 C3 1.352(8) . ?
C2 H2 0.88(7) . ?
C3 C4 1.464(8) . ?
C3 C10 1.498(8) . ?
C4 C5 1.381(9) . ?
C4 C9 1.397(9) . ?
C5 C6 1.392(9) . ?
C5 H5 0.9500 . ?
C6 C7 1.373(10) . ?
C6 H6 0.9500 . ?
C7 C8 1.377(10) . ?
C7 H7 0.9500 . ?
C8 C9 1.399(9) . ?
C8 H8 0.9500 . ?
C9 H9 0.9500 . ?
C10 C15 1.379(9) . ?
C10 C11 1.394(9) . ?
C11 C12 1.386(9) . ?
C11 H11 0.9500 . ?
C12 C13 1.368(10) . ?
C12 H12 0.9500 . ?
C13 C14 1.400(11) . ?
C13 H13 0.9500 . ?
C14 C15 1.374(9) . ?
C14 H14 0.9500 . ?
C15 H15 0.9500 . ?
C16 C18 1.512(10) . ?
C16 C17 1.594(12) . ?
C16 H16 1.0000 . ?
C17 H17A 0.9800 . ?
C17 H17B 0.9800 . ?
C17 H17C 0.9800 . ?
C18 H18A 0.9800 . ?
C18 H18B 0.9800 . ?
C18 H18C 0.9800 . ?
C19 C20 1.519(10) . ?
C19 C21 1.524(10) . ?
C19 H19 1.0000 . ?
C20 H20A 0.9800 . ?
C20 H20B 0.9800 . ?
C20 H20C 0.9800 . ?
C21 H21A 0.9800 . ?
C21 H21B 0.9800 . ?
C21 H21C 0.9800 . ?
C22 C24 1.546(11) . ?
C22 C23 1.606(12) . ?
C22 H22 1.0000 . ?
C23 H23A 0.9800 . ?
C23 H23B 0.9800 . ?
C23 H23C 0.9800 . ?
C24 H24A 0.9800 . ?
C24 H24B 0.9800 . ?
C24 H24C 0.9800 . ?
C25 C27 1.523(11) . ?
C25 C26 1.542(11) . ?
C25 H25 1.0000 . ?
C26 H26A 0.9800 . ?
C26 H26B 0.9800 . ?
C26 H26C 0.9800 . ?
C27 H27A 0.9800 . ?
C27 H27B 0.9800 . ?
C27 H27C 0.9800 . ?
C28 C29 1.522(11) . ?
C28 C30 1.536(12) . ?
C28 H28 1.0000 . ?
C29 H29A 0.9800 . ?
C29 H29B 0.9800 . ?
C29 H29C 0.9800 . ?
C30 H30A 0.9800 . ?
C30 H30B 0.9800 . ?
C30 H30C 0.9800 . ?
C31 C32 1.520(11) . ?
C31 C33 1.528(11) . ?
C31 H31 1.0000 . ?
C32 H32A 0.9800 . ?
C32 H32B 0.9800 . ?
C32 H32C 0.9800 . ?
C33 H33A 0.9800 . ?
C33 H33B 0.9800 . ?
C33 H33C 0.9800 . ?
C34 H34A 0.9900 . ?
C34 H34B 0.9900 . ?
